data_4311621
loop_
_publ_author_name
'Hideyasu Nakajima'
'Mao Katsuhara'
'Minoru Ashizawa'
'Tadashi Kawamoto'
'Takehiko Mori'

_publ_contact_author_address
;
Department of Organic and Polymeric Materials, Tokyo Institute of Technology
2-12-1 O-okayama, Meguro-ku, Tokyo, 152-8552, Japan
;
_publ_contact_author_email ' takehiko@o.cc.titech.ac.jp '
_publ_contact_author_fax ' +81-3-5734-2876 '
_publ_contact_author_name ' Takehiko MORI'
_publ_contact_author_phone ' +81-3-5734-2427 '
_publ_section_title
;
 Ferromagnetic Anomaly Associated with the Antiferromagnetic Transitions
 in (Donor)[Ni(mnt)2]-Type Charge-Transfer Salts
;
_journal_name_full 'Inorganic Chemistry'
_journal_page_first 6075
_journal_page_last 6082
_journal_paper_doi 10.1021/ic049670m
_journal_volume 43
_journal_year 2004
_chemical_formula_sum 'C20 H12 N4 Ni S8'
_chemical_formula_weight 623.52
_space_group_IT_number 2
_symmetry_cell_setting triclinic
_symmetry_Int_Tables_number 2
_symmetry_space_group_name_Hall '-P 1'
_symmetry_space_group_name_H-M 'P -1'
_audit_creation_date 'Mon May 24 16:34:38 2004'
_audit_creation_method 'by teXsan'
_cell_angle_alpha 96.37(1)
_cell_angle_beta 98.09(2)
_cell_angle_gamma 105.10(2)
_cell_formula_units_Z 1
_cell_length_a 7.878(2)
_cell_length_b 13.391(3)
_cell_length_c 5.9288(9)
_cell_measurement_reflns_used 25
_cell_measurement_temperature 293.2
_cell_measurement_theta_max 14.9
_cell_measurement_theta_min 12.7
_cell_volume 590.7(2)
_computing_cell_refinement WinAFC
_computing_data_collection WinAFC
_computing_data_reduction 'teXsan Ver. 1.10'
_computing_publication_material 'teXsan Ver. 1.10'
_computing_structure_refinement 'teXsan Ver. 1.10'
_computing_structure_solution SIR92
_diffrn_measured_fraction_theta_full 1.0012
_diffrn_measured_fraction_theta_max 1.0012
_diffrn_measurement_device_type 'Rigaku AFC7R'
_diffrn_measurement_method \w-2\q
_diffrn_radiation_type 'Mo K\a'
_diffrn_radiation_wavelength 0.7107
_diffrn_reflns_av_R_equivalents 0.027
_diffrn_reflns_limit_h_max 10
_diffrn_reflns_limit_h_min -11
_diffrn_reflns_limit_k_max 18
_diffrn_reflns_limit_k_min -18
_diffrn_reflns_limit_l_max 8
_diffrn_reflns_limit_l_min 0
_diffrn_reflns_number 3749
_diffrn_reflns_theta_full 30.00
_diffrn_reflns_theta_max 30.00
_diffrn_standards_decay_% 1.11
_diffrn_standards_interval_count 150
_diffrn_standards_number 3
_exptl_absorpt_coefficient_mu 1.548
_exptl_absorpt_correction_T_max 0.734
_exptl_absorpt_correction_T_min 0.689
_exptl_absorpt_correction_type psi-scan
_exptl_absorpt_process_details '(North, Phillips & Mathews, 1968)'
_exptl_crystal_colour colorless
_exptl_crystal_density_diffrn 1.753
_exptl_crystal_density_method 'not measured'
_exptl_crystal_description prismatic
_exptl_crystal_size_max 0.200
_exptl_crystal_size_mid 0.100
_exptl_crystal_size_min 0.100
_refine_diff_density_max 0.56
_refine_diff_density_min -0.32
_refine_ls_extinction_method none
_refine_ls_goodness_of_fit_ref 1.045
_refine_ls_hydrogen_treatment noref
_refine_ls_number_parameters 151
_refine_ls_number_reflns 3444
_refine_ls_R_factor_gt 0.0437
_refine_ls_shift/su_max 0.0002
_refine_ls_structure_factor_coef Fsqd
_refine_ls_weighting_details 'w = 1/[\s^2^(Fo^2^) + (0.06100(Max(Fo^2^,0) + 2Fc^2^)/3)^2^]'
_refine_ls_weighting_scheme calc
_refine_ls_wR_factor_ref 0.1335
_reflns_number_gt 2175
_reflns_number_total 3444
_reflns_threshold_expression F^2^>2.0\s(F^2^)
_cod_data_source_file ic049670msi20040604_051905_1.cif
_cod_data_source_block (HMTTF)[Ni(mnt)2]
_cod_original_formula_sum 'C20 H12 N4 Ni S8 '
_cod_database_code 4311621

loop_
_symmetry_equiv_pos_as_xyz
x,y,z
-x,-y,-z

loop_
_atom_site_label
_atom_site_type_symbol
_atom_site_fract_x
_atom_site_fract_y
_atom_site_fract_z
_atom_site_U_iso_or_equiv
_atom_site_adp_type
_atom_site_occupancy
_atom_site_calc_flag
_atom_site_refinement_flags
_atom_site_disorder_assembly
_atom_site_disorder_group
Ni1 Ni 0.5000 0.0000 1.0000 0.0301(2) Uani 1.00 d S . .
S1 S 0.1602(1) 0.09266(7) 0.3218(2) 0.0372(2) Uani 1.00 d . . .
S2 S -0.0134(1) 0.15136(7) -0.0912(2) 0.0348(2) Uani 1.00 d . . .
S3 S 0.6576(1) 0.07969(8) 1.3251(2) 0.0378(2) Uani 1.00 d . . .
S4 S 0.4820(1) 0.14349(7) 0.8820(2) 0.0379(2) Uani 1.00 d . . .
N1 N 0.8624(6) 0.3430(3) 1.6544(7) 0.063(1) Uani 1.00 d . . .
N2 N 0.6312(6) 0.4305(3) 1.0814(8) 0.067(1) Uani 1.00 d . . .
C1 C 0.2468(6) 0.4085(3) 0.3829(8) 0.050(1) Uani 1.00 d . . .
C2 C 0.2815(5) 0.3167(3) 0.4990(7) 0.042(1) Uani 1.00 d . . .
C3 C 0.1315(6) 0.3668(3) 0.1449(7) 0.044(1) Uani 1.00 d . . .
C4 C 0.1830(5) 0.2241(3) 0.3196(6) 0.0330(9) Uani 1.00 d . . .
C5 C 0.1035(5) 0.2510(3) 0.1291(6) 0.0329(9) Uani 1.00 d . . .
C6 C 0.0323(5) 0.0531(3) 0.0492(6) 0.0300(9) Uani 1.00 d . . .
C7 C 0.7792(6) 0.2842(3) 1.4990(7) 0.042(1) Uani 1.00 d . . .
C8 C 0.6157(6) 0.3449(3) 1.0921(7) 0.043(1) Uani 1.00 d . . .
C9 C 0.6784(5) 0.2089(3) 1.3056(6) 0.0335(9) Uani 1.00 d . . .
C10 C 0.5998(5) 0.2370(3) 1.1102(6) 0.0333(9) Uani 1.00 d . . .
H1 H 0.3588 0.4566 0.3687 0.0599 Uiso 1.00 calc . . .
H2 H 0.1883 0.4476 0.4769 0.0599 Uiso 1.00 calc . . .
H3 H 0.4074 0.3226 0.5331 0.0502 Uiso 1.00 calc . . .
H4 H 0.2368 0.3136 0.6412 0.0502 Uiso 1.00 calc . . .
H5 H 0.1906 0.3950 0.0249 0.0522 Uiso 1.00 calc . . .
H6 H 0.0201 0.3850 0.1335 0.0522 Uiso 1.00 calc . . .

loop_
_atom_site_aniso_label
_atom_site_aniso_U_11
_atom_site_aniso_U_22
_atom_site_aniso_U_33
_atom_site_aniso_U_12
_atom_site_aniso_U_13
_atom_site_aniso_U_23
Ni1 0.0325(4) 0.0282(3) 0.0289(3) 0.0074(3) 0.0034(3) 0.0062(3)
S1 0.0433(5) 0.0322(5) 0.0336(5) 0.0106(4) -0.0025(4) 0.0064(4)
S2 0.0414(5) 0.0276(4) 0.0310(5) 0.0072(4) -0.0027(4) 0.0043(3)
S3 0.0464(5) 0.0336(5) 0.0312(5) 0.0107(4) -0.0020(4) 0.0080(4)
S4 0.0462(5) 0.0325(5) 0.0321(5) 0.0103(4) -0.0027(4) 0.0074(4)
N1 0.075(3) 0.057(2) 0.046(2) 0.014(2) -0.007(2) -0.006(2)
N2 0.086(3) 0.039(2) 0.076(3) 0.020(2) 0.005(2) 0.014(2)
C1 0.059(3) 0.032(2) 0.048(2) 0.005(2) -0.006(2) -0.002(2)
C2 0.046(2) 0.037(2) 0.035(2) 0.007(2) 0.000(2) -0.003(2)
C3 0.058(3) 0.027(2) 0.041(2) 0.007(2) 0.000(2) 0.006(2)
C4 0.036(2) 0.030(2) 0.031(2) 0.007(1) 0.003(1) 0.002(1)
C5 0.035(2) 0.028(2) 0.033(2) 0.006(1) 0.003(1) 0.001(1)
C6 0.031(2) 0.029(2) 0.028(2) 0.006(1) 0.002(1) 0.004(1)
C7 0.047(2) 0.037(2) 0.039(2) 0.011(2) 0.001(2) 0.006(2)
C8 0.051(2) 0.038(2) 0.040(2) 0.015(2) 0.001(2) 0.005(2)
C9 0.037(2) 0.032(2) 0.031(2) 0.009(1) 0.003(1) 0.006(1)
C10 0.033(2) 0.032(2) 0.035(2) 0.009(1) 0.008(2) 0.005(1)

loop_
_atom_type_symbol
_atom_type_description
_atom_type_scat_dispersion_real
_atom_type_scat_dispersion_imag
_atom_type_scat_source
C C 0.003 0.002
;International Tables for Crystallography
(1992, Vol. C, Tables 4.2.6.8 and 6.1.1.1)
;
H H 0.000 0.000
;International Tables for Crystallography
(1992, Vol. C, Table 6.1.1.2)
;
N N 0.006 0.003
;International Tables for Crystallography
(1992, Vol. C, Tables 4.2.6.8 and 6.1.1.1)
;
S S 0.125 0.123
;International Tables for Crystallography
(1992, Vol. C, Tables 4.2.6.8 and 6.1.1.1)
;
Ni Ni 0.339 1.112
;International Tables for Crystallography
(1992, Vol. C, Tables 4.2.6.8 and 6.1.1.1)
;

loop_
_geom_angle_atom_site_label_1
_geom_angle_atom_site_label_2
_geom_angle_atom_site_label_3
_geom_angle
_geom_angle_site_symmetry_1
_geom_angle_site_symmetry_2
_geom_angle_site_symmetry_3
_geom_angle_publ_flag
S3 NI1 S3 180.0 . 1_555 2_657 yes
S3 NI1 S4 92.78(4) . 1_555 1_555 yes
S3 NI1 S4 87.22(4) . 1_555 2_657 yes
S3 NI1 S4 87.22(4) . 2_657 1_555 yes
S3 NI1 S4 92.78(4) . 2_657 2_657 yes
S4 NI1 S4 180.0 . 1_555 2_657 yes
C4 S1 C6 94.9(2) . 1_555 1_555 yes
C5 S2 C6 94.9(2) . 1_555 1_555 yes
NI1 S3 C9 103.3(1) . 1_555 1_555 yes
NI1 S4 C10 103.2(1) . 1_555 1_555 yes
C2 C1 C3 109.7(3) . 1_555 1_555 yes
C1 C2 C4 102.2(3) . 1_555 1_555 yes
C1 C3 C5 102.5(3) . 1_555 1_555 yes
S1 C4 C2 130.1(3) . 1_555 1_555 yes
S1 C4 C5 117.1(3) . 1_555 1_555 yes
C2 C4 C5 112.8(3) . 1_555 1_555 yes
S2 C5 C3 129.9(3) . 1_555 1_555 yes
S2 C5 C4 117.3(3) . 1_555 1_555 yes
C3 C5 C4 112.8(3) . 1_555 1_555 yes
S1 C6 S2 115.8(2) . 1_555 1_555 yes
S1 C6 C6 121.7(4) . 1_555 2_555 yes
S2 C6 C6 122.4(4) . 1_555 2_555 yes
N1 C7 C9 178.5(5) . 1_555 1_555 yes
N2 C8 C10 178.6(5) . 1_555 1_555 yes
S3 C9 C7 117.3(3) . 1_555 1_555 yes
S3 C9 C10 120.4(3) . 1_555 1_555 yes
C7 C9 C10 122.3(3) . 1_555 1_555 yes
S4 C10 C8 118.7(3) . 1_555 1_555 yes
S4 C10 C9 120.3(3) . 1_555 1_555 yes
C8 C10 C9 120.9(3) . 1_555 1_555 yes

loop_
_geom_bond_atom_site_label_1
_geom_bond_atom_site_label_2
_geom_bond_distance
_geom_bond_site_symmetry_1
_geom_bond_site_symmetry_2
_geom_bond_publ_flag
NI1 S3 2.1386(9) . . yes
NI1 S3 2.1386(9) . 2_657 yes
NI1 S4 2.1477(9) . . yes
NI1 S4 2.1477(9) . 2_657 yes
S1 C4 1.723(4) . . yes
S1 C6 1.727(4) . . yes
S2 C5 1.723(4) . . yes
S2 C6 1.720(4) . . yes
S3 C9 1.713(4) . . yes
S4 C10 1.710(4) . . yes
N1 C7 1.140(5) . . yes
N2 C8 1.131(5) . . yes
C1 C2 1.539(6) . . yes
C1 C3 1.526(6) . . yes
C2 C4 1.499(5) . . yes
C3 C5 1.499(5) . . yes
C4 C5 1.344(5) . . yes
C6 C6 1.406(7) . 2_555 yes
C7 C9 1.425(5) . . yes
C8 C10 1.435(5) . . yes
C9 C10 1.373(5) . . yes

loop_
_geom_contact_atom_site_label_1
_geom_contact_atom_site_label_2
_geom_contact_distance
_geom_contact_site_symmetry_1
_geom_contact_site_symmetry_2
_geom_contact_publ_flag
S2 N1 3.402(4) . 1_453 ?
N1 C3 3.280(6) . 1_657 ?
N1 C8 3.456(6) . 1_556 ?
N1 C1 3.582(7) . 1_656 ?
N1 N2 3.585(6) . 1_556 ?
N2 N2 3.241(8) . 2_667 ?
N2 C3 3.395(6) . 2_666 ?
N2 C1 3.492(6) . 2_667 ?
C5 C9 3.572(5) . 1_454 ?
